data_2233597
loop_
_publ_author_name
'Ashurov, Jamshid'
'Ibragimov, Bakhtiyar'
'Talipov, Samat'

_publ_section_title
;
 2-Methylpyridine--urea (1/1)
;
_journal_coeditor_code PV2503
_journal_issue 2
_journal_name_full 'Acta Crystallographica Section E'
_journal_page_first o504
_journal_paper_doi 10.1107/S1600536812002164
_journal_volume 68
_journal_year 2012
_chemical_formula_iupac 'C6 H7 N, C H4 N2 O'
_chemical_formula_moiety 'C6 H7 N, C H4 N2 O'
_chemical_formula_sum 'C7 H11 N3 O'
_chemical_formula_weight 153.19
_chemical_name_systematic
;
2-Methylpyridine--urea (1/1)
;
_space_group_IT_number 61
_symmetry_cell_setting orthorhombic
_symmetry_space_group_name_Hall '-P 2ac 2ab'
_symmetry_space_group_name_H-M 'P b c a'
_atom_sites_solution_hydrogens geom
_atom_sites_solution_primary direct
_atom_sites_solution_secondary difmap
_audit_creation_method SHELXL-97
_cell_angle_alpha 90.00
_cell_angle_beta 90.00
_cell_angle_gamma 90.00
_cell_formula_units_Z 8
_cell_length_a 7.471(5)
_cell_length_b 14.916(5)
_cell_length_c 15.338(5)
_cell_measurement_reflns_used 1430
_cell_measurement_temperature 293(2)
_cell_measurement_theta_max 75.6
_cell_measurement_theta_min 4.1
_cell_volume 1709.2(14)
_computing_cell_refinement 'CrysAlis PRO (Oxford Diffraction, 2007)'
_computing_data_collection 'CrysAlis PRO (Oxford Diffraction, 2007)'
_computing_data_reduction 'CrysAlis PRO (Oxford Diffraction, 2007)'
_computing_molecular_graphics 'XP in SHELXTL (Sheldrick, 2008)'
_computing_publication_material 'SHELXL97 (Sheldrick, 2008)'
_computing_structure_refinement 'SHELXL97 (Sheldrick, 2008)'
_computing_structure_solution 'SHELXS97 (Sheldrick, 2008)'
_diffrn_ambient_temperature 293(2)
_diffrn_detector_area_resol_mean 10.2576
_diffrn_measured_fraction_theta_full 0.985
_diffrn_measured_fraction_theta_max 0.985
_diffrn_measurement_device_type 'Oxford Diffraction Xcalibur Ruby'
_diffrn_measurement_method '\w scans'
_diffrn_radiation_monochromator graphite
_diffrn_radiation_source 'fine-focus sealed tube'
_diffrn_radiation_type CuK\a
_diffrn_radiation_wavelength 1.54184
_diffrn_reflns_av_R_equivalents 0.0494
_diffrn_reflns_av_sigmaI/netI 0.0316
_diffrn_reflns_limit_h_max 9
_diffrn_reflns_limit_h_min -5
_diffrn_reflns_limit_k_max 17
_diffrn_reflns_limit_k_min -18
_diffrn_reflns_limit_l_max 19
_diffrn_reflns_limit_l_min -18
_diffrn_reflns_number 5969
_diffrn_reflns_theta_full 75.96
_diffrn_reflns_theta_max 75.96
_diffrn_reflns_theta_min 5.77
_exptl_absorpt_coefficient_mu 0.683
_exptl_absorpt_correction_T_max 1.000
_exptl_absorpt_correction_T_min 0.33680
_exptl_absorpt_correction_type multi-scan
_exptl_absorpt_process_details '(CrysAlis PRO; Oxford Diffraction, 2007)'
_exptl_crystal_colour colourless
_exptl_crystal_density_diffrn 1.191
_exptl_crystal_density_method 'not measured'
_exptl_crystal_description Block
_exptl_crystal_F_000 656
_exptl_crystal_size_max 0.36
_exptl_crystal_size_mid 0.30
_exptl_crystal_size_min 0.22
_refine_diff_density_max 0.156
_refine_diff_density_min -0.196
_refine_ls_extinction_method none
_refine_ls_goodness_of_fit_ref 0.973
_refine_ls_hydrogen_treatment mixed
_refine_ls_matrix_type full
_refine_ls_number_parameters 112
_refine_ls_number_reflns 1756
_refine_ls_number_restraints 0
_refine_ls_restrained_S_all 0.973
_refine_ls_R_factor_all 0.0901
_refine_ls_R_factor_gt 0.0557
_refine_ls_shift/su_max 0.000
_refine_ls_shift/su_mean 0.000
_refine_ls_structure_factor_coef Fsqd
_refine_ls_weighting_details 'calc w=1/[\s^2^(Fo^2^)+(0.0982P)^2^] where P=(Fo^2^+2Fc^2^)/3'
_refine_ls_weighting_scheme calc
_refine_ls_wR_factor_gt 0.1447
_refine_ls_wR_factor_ref 0.1665
_reflns_number_gt 1011
_reflns_number_total 1756
_reflns_threshold_expression I>2sigma(I)
_cod_data_source_file pv2503.cif
_cod_data_source_block I
_cod_database_code 2233597
_cod_database_fobs_code 2233597

loop_
_symmetry_equiv_pos_as_xyz
'x, y, z'
'-x+1/2, -y, z+1/2'
'x+1/2, -y+1/2, -z'
'-x, y+1/2, -z+1/2'
'-x, -y, -z'
'x-1/2, y, -z-1/2'
'-x-1/2, y-1/2, z'
'x, -y-1/2, z-1/2'

loop_
_atom_site_type_symbol
_atom_site_label
_atom_site_fract_x
_atom_site_fract_y
_atom_site_fract_z
_atom_site_U_iso_or_equiv
_atom_site_adp_type
_atom_site_calc_flag
_atom_site_refinement_flags
_atom_site_occupancy
_atom_site_symmetry_multiplicity
N N1 0.1107(2) 0.45154(12) 0.27525(10) 0.0620(5) Uani d . 1 1
C C1 0.1128(3) 0.42217(15) 0.19345(13) 0.0672(6) Uani d . 1 1
H H1 0.1138 0.3605 0.1843 0.081 Uiso calc R 1 1
C C2 0.1137(3) 0.47652(19) 0.12219(13) 0.0763(7) Uani d . 1 1
H H2 0.1153 0.4528 0.0661 0.092 Uiso calc R 1 1
C C3 0.1121(3) 0.5668(2) 0.13573(17) 0.0910(8) Uani d . 1 1
H H3 0.1129 0.6061 0.0887 0.109 Uiso calc R 1 1
C C4 0.1093(3) 0.59912(18) 0.21957(18) 0.0860(8) Uani d . 1 1
H H4 0.1076 0.6606 0.2297 0.103 Uiso calc R 1 1
C C5 0.1089(3) 0.53974(15) 0.28912(13) 0.0645(6) Uani d . 1 1
C C6 0.1069(3) 0.5697(2) 0.38257(15) 0.0963(9) Uani d . 1 1
H H6A 0.0145 0.5382 0.4135 0.144 Uiso calc PR 0.50 1
H H6B 0.0841 0.6329 0.3851 0.144 Uiso calc PR 0.50 1
H H6C 0.2207 0.5570 0.4089 0.144 Uiso calc PR 0.50 1
H H6D 0.1984 0.6139 0.3915 0.144 Uiso calc PR 0.50 1
H H6E 0.1287 0.5191 0.4198 0.144 Uiso calc PR 0.50 1
H H6F -0.0078 0.5951 0.3961 0.144 Uiso calc PR 0.50 1
O O1 0.11116(17) 0.23145(9) 0.50993(9) 0.0637(4) Uani d . 1 1
N N2 -0.0400(3) 0.31459(13) 0.41139(12) 0.0653(5) Uani d . 1 1
H H2A -0.140(3) 0.3013(17) 0.4331(16) 0.078 Uiso d . 1 1
H H2B -0.025(3) 0.3550(15) 0.3672(14) 0.078 Uiso d . 1 1
N N3 0.2633(3) 0.31788(13) 0.41459(13) 0.0713(6) Uani d . 1 1
H H3A 0.370(3) 0.3003(18) 0.4372(16) 0.086 Uiso d . 1 1
H H3B 0.248(3) 0.3551(16) 0.3712(14) 0.086 Uiso d . 1 1
C C7 0.1115(3) 0.28588(12) 0.44860(12) 0.0526(5) Uani d . 1 1

loop_
_atom_site_aniso_label
_atom_site_aniso_U_11
_atom_site_aniso_U_22
_atom_site_aniso_U_33
_atom_site_aniso_U_12
_atom_site_aniso_U_13
_atom_site_aniso_U_23
N1 0.0673(11) 0.0681(10) 0.0505(9) -0.0007(8) -0.0018(8) 0.0054(7)
C1 0.0662(14) 0.0735(13) 0.0619(12) -0.0010(11) -0.0006(10) -0.0058(10)
C2 0.0743(15) 0.1072(19) 0.0475(11) 0.0073(14) 0.0015(10) 0.0011(11)
C3 0.098(2) 0.108(2) 0.0674(14) 0.0061(16) 0.0033(14) 0.0344(14)
C4 0.100(2) 0.0643(13) 0.0932(18) 0.0032(12) 0.0015(15) 0.0087(12)
C5 0.0656(14) 0.0698(12) 0.0580(11) -0.0027(11) 0.0015(10) -0.0036(9)
C6 0.107(2) 0.112(2) 0.0696(16) -0.0082(16) 0.0021(14) -0.0273(15)
O1 0.0554(9) 0.0729(9) 0.0628(8) 0.0026(7) 0.0010(6) 0.0233(7)
N2 0.0512(10) 0.0796(12) 0.0652(11) 0.0020(9) -0.0005(9) 0.0235(9)
N3 0.0557(11) 0.0851(13) 0.0730(12) -0.0003(10) 0.0030(9) 0.0315(10)
C7 0.0527(11) 0.0552(9) 0.0498(9) 0.0006(9) 0.0006(9) 0.0040(8)

loop_
_atom_type_symbol
_atom_type_description
_atom_type_scat_dispersion_real
_atom_type_scat_dispersion_imag
_atom_type_scat_source
C C 0.0181 0.0091 'International Tables Vol C Tables 4.2.6.8 and 6.1.1.4'
H H 0.0000 0.0000 'International Tables Vol C Tables 4.2.6.8 and 6.1.1.4'
N N 0.0311 0.0180 'International Tables Vol C Tables 4.2.6.8 and 6.1.1.4'
O O 0.0492 0.0322 'International Tables Vol C Tables 4.2.6.8 and 6.1.1.4'

loop_
_geom_angle_atom_site_label_1
_geom_angle_atom_site_label_2
_geom_angle_atom_site_label_3
_geom_angle
C1 N1 C5 118.43(18)
N1 C1 C2 124.2(2)
N1 C1 H1 117.9
C2 C1 H1 117.9
C1 C2 C3 117.8(2)
C1 C2 H2 121.1
C3 C2 H2 121.1
C2 C3 C4 119.3(2)
C2 C3 H3 120.3
C4 C3 H3 120.3
C3 C4 C5 119.7(2)
C3 C4 H4 120.1
C5 C4 H4 120.1
N1 C5 C4 120.5(2)
N1 C5 C6 116.5(2)
C4 C5 C6 123.0(2)
C5 C6 H6A 109.5
C5 C6 H6B 109.5
H6A C6 H6B 109.5
C5 C6 H6C 109.5
H6A C6 H6C 109.5
H6B C6 H6C 109.5
C5 C6 H6D 109.5
H6A C6 H6D 141.1
H6B C6 H6D 56.3
H6C C6 H6D 56.3
C5 C6 H6E 109.5
H6A C6 H6E 56.3
H6B C6 H6E 141.1
H6C C6 H6E 56.3
H6D C6 H6E 109.5
C5 C6 H6F 109.5
H6A C6 H6F 56.3
H6B C6 H6F 56.3
H6C C6 H6F 141.1
H6D C6 H6F 109.5
H6E C6 H6F 109.5
C7 N2 H2A 120.5(17)
C7 N2 H2B 115.0(15)
H2A N2 H2B 124(2)
C7 N3 H3A 119.6(16)
C7 N3 H3B 114.2(16)
H3A N3 H3B 126(2)
O1 C7 N3 122.04(18)
O1 C7 N2 122.02(19)
N3 C7 N2 115.93(18)

loop_
_geom_bond_atom_site_label_1
_geom_bond_atom_site_label_2
_geom_bond_distance
N1 C1 1.329(3)
N1 C5 1.333(3)
C1 C2 1.361(3)
C1 H1 0.9300
C2 C3 1.362(4)
C2 H2 0.9300
C3 C4 1.374(4)
C3 H3 0.9300
C4 C5 1.387(3)
C4 H4 0.9300
C5 C6 1.501(3)
C6 H6A 0.9600
C6 H6B 0.9600
C6 H6C 0.9600
C6 H6D 0.9600
C6 H6E 0.9600
C6 H6F 0.9600
O1 C7 1.243(2)
N2 C7 1.338(3)
N2 H2A 0.84(2)
N2 H2B 0.91(2)
N3 C7 1.337(3)
N3 H3A 0.91(2)
N3 H3B 0.88(2)

loop_
_geom_hbond_atom_site_label_D
_geom_hbond_atom_site_label_H
_geom_hbond_atom_site_label_A
_geom_hbond_site_symmetry_A
_geom_hbond_distance_DH
_geom_hbond_distance_HA
_geom_hbond_distance_DA
_geom_hbond_angle_DHA
N2 H2B N1 . 0.91(2) 2.26(2) 3.131(3) 160(2)
N2 H2A O1 3_456 0.84(2) 2.11(2) 2.953(3) 179(2)
N3 H3B N1 . 0.88(2) 2.30(2) 3.137(3) 161(2)
N3 H3A O1 3_556 0.91(2) 2.03(2) 2.938(3) 177(2)

loop_
_geom_torsion_atom_site_label_1
_geom_torsion_atom_site_label_2
_geom_torsion_atom_site_label_3
_geom_torsion_atom_site_label_4
_geom_torsion
C5 N1 C1 C2 0.1(3)
N1 C1 C2 C3 -0.1(4)
C1 C2 C3 C4 -0.2(4)
C2 C3 C4 C5 0.3(4)
C1 N1 C5 C4 0.0(3)
C1 N1 C5 C6 -179.89(19)
C3 C4 C5 N1 -0.2(3)
C3 C4 C5 C6 179.7(2)
